data_7034533
loop_
_publ_author_name
'Mikata, Yuji'
'Nodomi, Yuki'
'Ohnishi, Risa'
'Kizu, Asako'
'Konno, Hideo'

_publ_section_title
;
 Tris(8-methoxy-2-quinolylmethyl)amine (8-MeOTQA) as a highly fluorescent
 Zn(2+) probe prepared by convenient C3-symmetric tripodal amine
 synthesis.
;
_journal_issue 17
_journal_name_full 'Dalton transactions (Cambridge, England : 2003)'
_journal_page_first 8021
_journal_page_last 8030
_journal_paper_doi 10.1039/c5dt00514k
_journal_volume 44
_journal_year 2015
_chemical_formula_moiety 'C33 H30 Cd Cl2 N4 O11'
_chemical_formula_sum 'C33 H30 Cd Cl2 N4 O11'
_chemical_formula_weight 841.94
_space_group_crystal_system monoclinic
_space_group_IT_number 14
_space_group_name_Hall '-P 2ybc'
_space_group_name_H-M_alt 'P 1 21/c 1'
_symmetry_space_group_name_Hall '-P 2ybc'
_symmetry_space_group_name_H-M 'P 1 21/c 1'
_atom_sites_solution_hydrogens geom
_atom_sites_solution_primary direct
_atom_sites_solution_secondary difmap
_audit_update_record
;
2014-08-04 deposited with the CCDC.
2015-03-23 downloaded from the CCDC.
;
_cell_angle_alpha 90.0000
_cell_angle_beta 95.105(3)
_cell_angle_gamma 90.0000
_cell_formula_units_Z 4
_cell_length_a 18.248(5)
_cell_length_b 11.367(3)
_cell_length_c 15.943(4)
_cell_measurement_reflns_used 8735
_cell_measurement_temperature 153
_cell_measurement_theta_max 30.59
_cell_measurement_theta_min 1.79
_cell_volume 3293.9(15)
_computing_cell_refinement CrystalClear
_computing_data_collection 'CrystalClear (Rigaku Inc., 2008)'
_computing_data_reduction CrystalClear
_computing_molecular_graphics 'CrystalStructure 4.1'
_computing_publication_material 'CrystalStructure 4.1 (Rigaku, 2014)'
_computing_structure_refinement 'SHELXL97 (Sheldrick, 2008)'
_computing_structure_solution 'SIR92 (Altomare, et al., 1994)'
_diffrn_ambient_temperature 153
_diffrn_detector_area_resol_mean 7.111
_diffrn_measured_fraction_theta_full 0.999
_diffrn_measured_fraction_theta_max 0.999
_diffrn_measurement_device_type 'Rigaku Saturn724'
_diffrn_measurement_method \w
_diffrn_radiation_type 'Mo K\a'
_diffrn_radiation_wavelength 0.71075
_diffrn_reflns_av_R_equivalents 0.0409
_diffrn_reflns_Laue_measured_fraction_full 0.000
_diffrn_reflns_Laue_measured_fraction_max 0.000
_diffrn_reflns_limit_h_max 23
_diffrn_reflns_limit_h_min -23
_diffrn_reflns_limit_k_max 14
_diffrn_reflns_limit_k_min -14
_diffrn_reflns_limit_l_max 20
_diffrn_reflns_limit_l_min -20
_diffrn_reflns_number 32773
_diffrn_reflns_point_group_measured_fraction_full 0.000
_diffrn_reflns_point_group_measured_fraction_max 0.000
_diffrn_reflns_theta_full 27.500
_diffrn_reflns_theta_max 27.500
_diffrn_reflns_theta_min 2.113
_diffrn_standards_number 0
_exptl_absorpt_coefficient_mu 0.896
_exptl_absorpt_correction_T_max 0.956
_exptl_absorpt_correction_T_min 0.798
_exptl_absorpt_correction_type multi-scan
_exptl_absorpt_process_details 'REQAB (Rigaku, 1998)'
_exptl_crystal_colour colorless
_exptl_crystal_density_diffrn 1.698
_exptl_crystal_density_method 'not measured'
_exptl_crystal_description prism
_exptl_crystal_F_000 1704.00
_exptl_crystal_size_max 0.150
_exptl_crystal_size_mid 0.080
_exptl_crystal_size_min 0.050
_refine_diff_density_max 1.45
_refine_diff_density_min -0.61
_refine_ls_extinction_method none
_refine_ls_goodness_of_fit_ref 1.078
_refine_ls_hydrogen_treatment constr
_refine_ls_number_parameters 460
_refine_ls_number_reflns 7560
_refine_ls_number_restraints 0
_refine_ls_R_factor_all 0.0506
_refine_ls_R_factor_gt 0.0453
_refine_ls_shift/su_max 0.001
_refine_ls_structure_factor_coef Fsqd
_refine_ls_weighting_details 'w = 1/[\s^2^(Fo^2^)+(0.0638P)^2^+3.1614P] where P=(Fo^2^+2Fc^2^)/3'
_refine_ls_weighting_scheme calc
_refine_ls_wR_factor_gt 0.1141
_refine_ls_wR_factor_ref 0.1185
_reflns_number_gt 6774
_reflns_number_total 7560
_reflns_threshold_expression F^2^>2.0\s(F^2^)
_cod_data_source_file c5dt00514k2.cif
_cod_data_source_block 8-MeOTQA-Cd(ClO4)2-140212-2
_cod_depositor_comments 'Adding full bibliography for 7034530--7034536.cif.'
_cod_original_cell_volume 3293.7(15)
_cod_database_code 7034533

loop_
_symmetry_equiv_pos_site_id
_space_group_symop_operation_xyz
1 +X,+Y,+Z
2 -X,1/2+Y,1/2-Z
3 -X,-Y,-Z
4 +X,1/2-Y,1/2+Z

loop_
_atom_site_label
_atom_site_type_symbol
_atom_site_fract_x
_atom_site_fract_y
_atom_site_fract_z
_atom_site_U_iso_or_equiv
_atom_site_adp_type
_atom_site_occupancy
_atom_site_site_symmetry_multiplicity
_atom_site_calc_flag
_atom_site_refinement_flags
Cd1 Cd 0.260359(11) 0.120197(18) 0.526291(13) 0.02598(9) Uani 1 4 d .
Cl1 Cl 0.03128(4) 0.22832(7) 0.36855(5) 0.03111(16) Uani 1 4 d .
Cl2 Cl 0.37764(5) -0.25467(8) 0.50390(5) 0.04067(19) Uani 1 4 d .
O1 O 0.25323(12) 0.3027(2) 0.44061(15) 0.0364(5) Uani 1 4 d .
O2 O 0.37331(12) 0.2292(2) 0.58614(15) 0.0383(5) Uani 1 4 d .
O3 O 0.34994(12) 0.0637(2) 0.42125(14) 0.0359(5) Uani 1 4 d .
O4 O 0.02660(16) 0.3461(2) 0.33689(17) 0.0485(6) Uani 1 4 d .
O5 O -0.02179(15) 0.1567(3) 0.31954(16) 0.0519(7) Uani 1 4 d .
O6 O 0.10388(14) 0.1838(3) 0.36195(17) 0.0507(7) Uani 1 4 d .
O7 O 0.01530(13) 0.2269(2) 0.45581(14) 0.0410(5) Uani 1 4 d .
O8 O 0.3917(3) -0.1777(4) 0.5738(2) 0.1059(16) Uani 1 4 d .
O9 O 0.4174(2) -0.2092(3) 0.4393(3) 0.0866(12) Uani 1 4 d .
O10 O 0.3039(2) -0.2561(4) 0.4730(4) 0.127(2) Uani 1 4 d .
O11 O 0.4049(2) -0.3704(3) 0.5221(2) 0.0719(10) Uani 1 4 d .
N1 N 0.16695(14) 0.0061(2) 0.59000(17) 0.0321(5) Uani 1 4 d .
N2 N 0.17106(13) 0.2432(2) 0.56467(16) 0.0296(5) Uani 1 4 d .
N3 N 0.31164(14) 0.0379(2) 0.64775(16) 0.0311(5) Uani 1 4 d .
N4 N 0.21277(14) -0.0097(2) 0.42968(17) 0.0319(5) Uani 1 4 d .
C1 C 0.13415(17) 0.0818(3) 0.6523(2) 0.0353(7) Uani 1 4 d .
C2 C 0.12648(17) 0.2078(3) 0.62023(19) 0.0334(7) Uani 1 4 d .
C3 C 0.07354(17) 0.2832(3) 0.6514(2) 0.0363(7) Uani 1 4 d .
C4 C 0.06661(19) 0.3950(3) 0.6228(2) 0.0393(8) Uani 1 4 d .
C5 C 0.1048(2) 0.5486(3) 0.5236(3) 0.0451(8) Uani 1 4 d .
C6 C 0.1499(2) 0.5797(3) 0.4632(3) 0.0509(9) Uani 1 4 d .
C7 C 0.2009(2) 0.4990(3) 0.4344(3) 0.0473(9) Uani 1 4 d .
C8 C 0.20628(18) 0.3882(3) 0.4671(2) 0.0341(7) Uani 1 4 d .
C9 C 0.16280(16) 0.3542(3) 0.5328(2) 0.0303(6) Uani 1 4 d .
C10 C 0.11130(18) 0.4347(3) 0.5597(2) 0.0370(7) Uani 1 4 d .
C11 C 0.2655(3) 0.3052(4) 0.3523(3) 0.0531(10) Uani 1 4 d .
C12 C 0.20743(19) -0.0950(3) 0.6297(2) 0.0375(7) Uani 1 4 d .
C13 C 0.27839(17) -0.0544(3) 0.67798(19) 0.0313(6) Uani 1 4 d .
C14 C 0.30694(19) -0.1136(3) 0.7519(2) 0.0354(7) Uani 1 4 d .
C15 C 0.37049(19) -0.0725(3) 0.7944(2) 0.0395(7) Uani 1 4 d .
C16 C 0.46942(19) 0.0792(4) 0.8092(2) 0.0451(8) Uani 1 4 d .
C17 C 0.4997(2) 0.1769(4) 0.7776(2) 0.0486(9) Uani 1 4 d .
C18 C 0.46959(19) 0.2292(3) 0.7024(2) 0.0423(8) Uani 1 4 d .
C19 C 0.40760(17) 0.1831(3) 0.6588(2) 0.0334(6) Uani 1 4 d .
C20 C 0.37463(16) 0.0798(3) 0.6897(2) 0.0317(6) Uani 1 4 d .
C21 C 0.40620(17) 0.0274(3) 0.7656(2) 0.0350(7) Uani 1 4 d .
C22 C 0.4042(2) 0.3356(4) 0.5551(3) 0.0502(9) Uani 1 4 d .
C23 C 0.11277(17) -0.0286(3) 0.5205(2) 0.0372(7) Uani 1 4 d .
C24 C 0.14656(17) -0.0516(3) 0.4394(2) 0.0360(7) Uani 1 4 d .
C25 C 0.1059(2) -0.1131(3) 0.3731(3) 0.0442(9) Uani 1 4 d .
C26 C 0.1331(2) -0.1230(3) 0.2975(3) 0.0457(9) Uani 1 4 d .
C27 C 0.2375(3) -0.0912(3) 0.2090(2) 0.0482(9) Uani 1 4 d .
C28 C 0.3076(3) -0.0518(4) 0.2043(2) 0.0519(10) Uani 1 4 d .
C29 C 0.3483(2) 0.0003(3) 0.2744(2) 0.0432(8) Uani 1 4 d .
C30 C 0.31633(18) 0.0131(3) 0.3493(2) 0.0347(7) Uani 1 4 d .
C31 C 0.24355(18) -0.0246(3) 0.3553(2) 0.0329(6) Uani 1 4 d .
C32 C 0.2038(2) -0.0800(3) 0.2848(2) 0.0410(8) Uani 1 4 d .
C33 C 0.42839(18) 0.0816(4) 0.4246(3) 0.0444(8) Uani 1 4 d .
H1A H 0.16572 0.0805 0.70616 0.0423 Uiso 1 4 calc R
H1B H 0.08513 0.05087 0.66302 0.0423 Uiso 1 4 calc R
H3 H 0.04295 0.25545 0.69235 0.0435 Uiso 1 4 calc R
H4 H 0.0321 0.44669 0.64461 0.0471 Uiso 1 4 calc R
H5 H 0.0696 0.60274 0.54113 0.0541 Uiso 1 4 calc R
H6 H 0.14676 0.65678 0.44013 0.0611 Uiso 1 4 calc R
H7 H 0.23157 0.52205 0.39219 0.0567 Uiso 1 4 calc R
H11A H 0.30582 0.25174 0.34206 0.0638 Uiso 1 4 calc R
H11B H 0.27825 0.38539 0.33628 0.0638 Uiso 1 4 calc R
H11C H 0.22057 0.28029 0.31867 0.0638 Uiso 1 4 calc R
H12A H 0.21885 -0.15197 0.58573 0.0450 Uiso 1 4 calc R
H12B H 0.17626 -0.1352 0.66861 0.0450 Uiso 1 4 calc R
H14 H 0.28252 -0.18049 0.7717 0.0425 Uiso 1 4 calc R
H15 H 0.39058 -0.11198 0.84368 0.0474 Uiso 1 4 calc R
H16 H 0.49042 0.0456 0.86035 0.0541 Uiso 1 4 calc R
H17 H 0.5422 0.21061 0.8069 0.0583 Uiso 1 4 calc R
H18 H 0.49223 0.2971 0.68149 0.0507 Uiso 1 4 calc R
H22A H 0.37035 0.36874 0.51008 0.0603 Uiso 1 4 calc R
H22B H 0.45141 0.31776 0.53299 0.0603 Uiso 1 4 calc R
H22C H 0.41198 0.39266 0.60111 0.0603 Uiso 1 4 calc R
H23A H 0.0756 0.03458 0.51121 0.0446 Uiso 1 4 calc R
H23B H 0.08707 -0.10058 0.53699 0.0446 Uiso 1 4 calc R
H25 H 0.05961 -0.14709 0.38192 0.0531 Uiso 1 4 calc R
H26 H 0.10435 -0.15935 0.25214 0.0548 Uiso 1 4 calc R
H27 H 0.2114 -0.12615 0.16117 0.0578 Uiso 1 4 calc R
H28 H 0.32963 -0.05939 0.15275 0.0623 Uiso 1 4 calc R
H29 H 0.39735 0.0262 0.27009 0.0518 Uiso 1 4 calc R
H33A H 0.44781 0.09643 0.48293 0.0532 Uiso 1 4 calc R
H33B H 0.43887 0.14933 0.38956 0.0532 Uiso 1 4 calc R
H33C H 0.45179 0.0112 0.40357 0.0532 Uiso 1 4 calc R

loop_
_atom_site_aniso_label
_atom_site_aniso_U_11
_atom_site_aniso_U_22
_atom_site_aniso_U_33
_atom_site_aniso_U_12
_atom_site_aniso_U_13
_atom_site_aniso_U_23
Cd1 0.02392(12) 0.02620(13) 0.02815(13) -0.00178(7) 0.00422(8) 0.00210(8)
Cl1 0.0298(3) 0.0323(4) 0.0316(4) 0.0019(3) 0.0046(3) 0.0003(3)
Cl2 0.0396(4) 0.0428(5) 0.0405(4) 0.0071(3) 0.0087(3) 0.0024(3)
O1 0.0343(11) 0.0347(12) 0.0421(13) 0.0062(9) 0.0126(9) 0.0081(10)
O2 0.0351(12) 0.0371(13) 0.0420(13) -0.0063(10) 0.0004(10) 0.0048(10)
O3 0.0309(11) 0.0396(13) 0.0378(12) 0.0016(10) 0.0060(9) -0.0015(10)
O4 0.0596(16) 0.0378(13) 0.0497(15) 0.0080(12) 0.0143(12) 0.0062(12)
O5 0.0516(15) 0.0652(18) 0.0395(14) -0.0210(14) 0.0066(11) -0.0071(13)
O6 0.0365(13) 0.0631(18) 0.0533(15) 0.0192(12) 0.0095(11) 0.0064(13)
O7 0.0420(13) 0.0485(14) 0.0333(12) -0.0014(11) 0.0071(10) -0.0005(10)
O8 0.142(4) 0.107(3) 0.066(2) 0.058(3) -0.005(2) -0.021(2)
O9 0.117(3) 0.062(2) 0.089(3) -0.001(2) 0.053(2) 0.0096(19)
O10 0.053(2) 0.072(3) 0.248(7) 0.0070(19) -0.036(3) 0.002(3)
O11 0.084(2) 0.0520(19) 0.080(2) 0.0178(16) 0.0080(19) 0.0209(16)
N1 0.0283(12) 0.0307(13) 0.0374(14) -0.0027(10) 0.0028(10) 0.0038(11)
N2 0.0246(12) 0.0307(13) 0.0338(13) -0.0014(10) 0.0036(10) 0.0017(10)
N3 0.0292(12) 0.0311(13) 0.0335(13) 0.0017(10) 0.0055(10) 0.0008(11)
N4 0.0295(12) 0.0311(14) 0.0347(14) 0.0008(10) -0.0001(10) 0.0026(11)
C1 0.0312(15) 0.0381(17) 0.0372(17) -0.0024(13) 0.0069(13) 0.0038(14)
C2 0.0282(14) 0.0441(18) 0.0282(14) -0.0015(13) 0.0041(11) -0.0016(13)
C3 0.0325(15) 0.0468(19) 0.0303(15) -0.0037(14) 0.0074(12) -0.0062(14)
C4 0.0341(17) 0.044(2) 0.0401(18) 0.0023(14) 0.0060(14) -0.0121(15)
C5 0.0444(19) 0.0340(18) 0.057(2) 0.0081(15) 0.0053(16) -0.0048(16)
C6 0.057(2) 0.0302(18) 0.067(3) 0.0059(17) 0.0123(19) 0.0060(18)
C7 0.053(2) 0.0352(19) 0.055(2) 0.0016(16) 0.0145(17) 0.0106(16)
C8 0.0320(16) 0.0322(17) 0.0385(17) 0.0011(12) 0.0058(13) 0.0029(13)
C9 0.0261(14) 0.0279(14) 0.0365(16) -0.0023(11) 0.0011(12) -0.0031(12)
C10 0.0360(16) 0.0327(17) 0.0423(18) 0.0003(13) 0.0032(13) -0.0085(14)
C11 0.065(3) 0.047(2) 0.052(2) 0.0138(19) 0.0282(19) 0.0159(18)
C12 0.0378(17) 0.0327(17) 0.0420(18) -0.0037(14) 0.0031(14) 0.0074(14)
C13 0.0341(15) 0.0293(15) 0.0316(15) 0.0031(12) 0.0092(12) 0.0014(12)
C14 0.0408(18) 0.0345(17) 0.0319(16) 0.0101(13) 0.0084(13) 0.0056(13)
C15 0.0391(17) 0.0448(19) 0.0352(17) 0.0158(15) 0.0069(13) 0.0037(15)
C16 0.0378(18) 0.057(2) 0.0401(19) 0.0137(17) -0.0007(14) -0.0052(17)
C17 0.0345(17) 0.061(2) 0.049(2) 0.0031(17) -0.0043(15) -0.0130(19)
C18 0.0341(17) 0.044(2) 0.0469(19) -0.0038(14) -0.0040(14) -0.0076(16)
C19 0.0274(14) 0.0355(17) 0.0377(16) 0.0017(12) 0.0049(12) -0.0044(13)
C20 0.0282(14) 0.0342(16) 0.0330(15) 0.0069(12) 0.0044(12) -0.0064(13)
C21 0.0313(15) 0.0412(18) 0.0327(16) 0.0111(13) 0.0038(12) -0.0026(13)
C22 0.0386(19) 0.045(2) 0.066(3) -0.0128(16) -0.0001(17) 0.0118(19)
C23 0.0303(15) 0.0367(17) 0.0445(18) -0.0061(13) 0.0034(13) 0.0046(14)
C24 0.0321(15) 0.0323(17) 0.0424(18) 0.0026(13) -0.0033(13) 0.0045(14)
C25 0.0376(18) 0.0377(19) 0.055(2) -0.0045(14) -0.0101(16) -0.0016(15)
C26 0.048(2) 0.041(2) 0.046(2) -0.0005(15) -0.0130(17) -0.0034(15)
C27 0.072(3) 0.0379(19) 0.0333(18) 0.0097(18) -0.0045(17) -0.0043(15)
C28 0.078(3) 0.044(2) 0.0350(18) 0.010(2) 0.0138(18) 0.0015(16)
C29 0.050(2) 0.043(2) 0.0376(18) 0.0062(16) 0.0104(15) 0.0039(15)
C30 0.0410(17) 0.0299(16) 0.0331(16) 0.0062(13) 0.0038(13) 0.0020(13)
C31 0.0387(16) 0.0272(15) 0.0318(15) 0.0070(13) -0.0019(12) 0.0023(12)
C32 0.053(2) 0.0333(17) 0.0350(17) 0.0080(15) -0.0064(15) -0.0016(14)
C33 0.0316(17) 0.051(2) 0.051(2) -0.0017(15) 0.0108(15) 0.0016(17)

loop_
_atom_type_symbol
_atom_type_description
_atom_type_scat_dispersion_real
_atom_type_scat_dispersion_imag
_atom_type_scat_source
C C 0.0033 0.0016
;
International Tables for Crystallography
(Vol. C, Tables 4.2.6.8 and 6.1.1.4)
;
H H 0.0000 0.0000
;
International Tables for Crystallography
(Vol. C, Table 6.1.1.4)
;
Cd Cd -0.8075 1.2024
;
International Tables for Crystallography
(Vol. C, Tables 4.2.6.8 and 6.1.1.4)
;
Cl Cl 0.1484 0.1585
;
International Tables for Crystallography
(Vol. C, Tables 4.2.6.8 and 6.1.1.4)
;
N N 0.0061 0.0033
;
International Tables for Crystallography
(Vol. C, Tables 4.2.6.8 and 6.1.1.4)
;
O O 0.0106 0.0060
;
International Tables for Crystallography
(Vol. C, Tables 4.2.6.8 and 6.1.1.4)
;

loop_
_geom_angle_atom_site_label_1
_geom_angle_atom_site_label_2
_geom_angle_atom_site_label_3
_geom_angle
_geom_angle_publ_flag
O1 Cd1 N1 132.14(8) yes
O1 Cd1 N2 68.28(9) yes
O1 Cd1 N3 144.07(8) yes
O1 Cd1 N4 100.00(9) yes
N1 Cd1 N2 70.74(9) yes
N1 Cd1 N3 71.10(9) yes
N1 Cd1 N4 72.19(10) yes
N2 Cd1 N3 105.92(9) yes
N2 Cd1 N4 110.22(9) yes
N3 Cd1 N4 114.64(10) yes
O4 Cl1 O5 108.73(16) yes
O4 Cl1 O6 109.36(17) yes
O4 Cl1 O7 109.81(16) yes
O5 Cl1 O6 110.03(17) yes
O5 Cl1 O7 109.39(15) yes
O6 Cl1 O7 109.51(15) yes
O8 Cl2 O9 106.2(3) yes
O8 Cl2 O10 112.7(3) yes
O8 Cl2 O11 111.9(2) yes
O9 Cl2 O10 106.9(3) yes
O9 Cl2 O11 107.0(2) yes
O10 Cl2 O11 111.7(2) yes
Cd1 O1 C8 115.0(2) yes
Cd1 O1 C11 123.2(2) yes
C8 O1 C11 115.9(3) yes
C19 O2 C22 116.6(3) yes
C30 O3 C33 117.2(3) yes
Cd1 N1 C1 108.06(19) yes
Cd1 N1 C12 104.54(19) yes
Cd1 N1 C23 106.1(2) yes
C1 N1 C12 112.4(3) yes
C1 N1 C23 112.1(2) yes
C12 N1 C23 113.0(3) yes
Cd1 N2 C2 119.5(2) yes
Cd1 N2 C9 121.8(2) yes
C2 N2 C9 118.6(3) yes
Cd1 N3 C13 117.93(19) yes
Cd1 N3 C20 122.6(2) yes
C13 N3 C20 119.5(3) yes
Cd1 N4 C24 117.2(2) yes
Cd1 N4 C31 120.8(2) yes
C24 N4 C31 120.5(3) yes
N1 C1 C2 110.6(3) yes
N2 C2 C1 118.0(3) yes
N2 C2 C3 122.2(3) yes
C1 C2 C3 119.8(3) yes
C2 C3 C4 119.8(3) yes
C3 C4 C10 119.6(3) yes
C6 C5 C10 119.3(3) yes
C5 C6 C7 121.1(4) yes
C6 C7 C8 120.2(4) yes
O1 C8 C7 123.8(3) yes
O1 C8 C9 115.8(3) yes
C7 C8 C9 120.4(3) yes
N2 C9 C8 118.4(3) yes
N2 C9 C10 122.9(3) yes
C8 C9 C10 118.7(3) yes
C4 C10 C5 123.0(3) yes
C4 C10 C9 116.7(3) yes
C5 C10 C9 120.3(3) yes
N1 C12 C13 110.6(3) yes
N3 C13 C12 117.0(3) yes
N3 C13 C14 122.2(3) yes
C12 C13 C14 120.8(3) yes
C13 C14 C15 118.8(3) yes
C14 C15 C21 120.6(3) yes
C17 C16 C21 119.8(3) yes
C16 C17 C18 121.5(3) yes
C17 C18 C19 120.7(3) yes
O2 C19 C18 125.1(3) yes
O2 C19 C20 115.6(3) yes
C18 C19 C20 119.4(3) yes
N3 C20 C19 118.7(3) yes
N3 C20 C21 122.0(3) yes
C19 C20 C21 119.1(3) yes
C15 C21 C16 123.7(3) yes
C15 C21 C20 116.8(3) yes
C16 C21 C20 119.5(3) yes
N1 C23 C24 113.2(3) yes
N4 C24 C23 119.1(3) yes
N4 C24 C25 120.9(3) yes
C23 C24 C25 119.9(3) yes
C24 C25 C26 119.7(3) yes
C25 C26 C32 120.9(4) yes
C28 C27 C32 120.1(3) yes
C27 C28 C29 121.5(4) yes
C28 C29 C30 119.6(4) yes
O3 C30 C29 124.9(3) yes
O3 C30 C31 115.1(3) yes
C29 C30 C31 120.0(3) yes
N4 C31 C30 118.9(3) yes
N4 C31 C32 121.2(3) yes
C30 C31 C32 119.9(3) yes
C26 C32 C27 124.5(3) yes
C26 C32 C31 116.6(3) yes
C27 C32 C31 118.9(3) yes
N1 C1 H1A 109.522 no
N1 C1 H1B 109.532 no
C2 C1 H1A 109.531 no
C2 C1 H1B 109.533 no
H1A C1 H1B 108.098 no
C2 C3 H3 120.083 no
C4 C3 H3 120.094 no
C3 C4 H4 120.175 no
C10 C4 H4 120.186 no
C6 C5 H5 120.359 no
C10 C5 H5 120.361 no
C5 C6 H6 119.477 no
C7 C6 H6 119.460 no
C6 C7 H7 119.899 no
C8 C7 H7 119.894 no
O1 C11 H11A 109.476 no
O1 C11 H11B 109.468 no
O1 C11 H11C 109.473 no
H11A C11 H11B 109.467 no
H11A C11 H11C 109.473 no
H11B C11 H11C 109.469 no
N1 C12 H12A 109.524 no
N1 C12 H12B 109.521 no
C13 C12 H12A 109.517 no
C13 C12 H12B 109.521 no
H12A C12 H12B 108.089 no
C13 C14 H14 120.586 no
C15 C14 H14 120.593 no
C14 C15 H15 119.697 no
C21 C15 H15 119.692 no
C17 C16 H16 120.103 no
C21 C16 H16 120.097 no
C16 C17 H17 119.277 no
C18 C17 H17 119.272 no
C17 C18 H18 119.632 no
C19 C18 H18 119.634 no
O2 C22 H22A 109.466 no
O2 C22 H22B 109.467 no
O2 C22 H22C 109.470 no
H22A C22 H22B 109.471 no
H22A C22 H22C 109.470 no
H22B C22 H22C 109.483 no
N1 C23 H23A 108.930 no
N1 C23 H23B 108.930 no
C24 C23 H23A 108.925 no
C24 C23 H23B 108.925 no
H23A C23 H23B 107.758 no
C24 C25 H25 120.144 no
C26 C25 H25 120.161 no
C25 C26 H26 119.542 no
C32 C26 H26 119.515 no
C28 C27 H27 119.956 no
C32 C27 H27 119.957 no
C27 C28 H28 119.257 no
C29 C28 H28 119.254 no
C28 C29 H29 120.210 no
C30 C29 H29 120.201 no
O3 C33 H33A 109.475 no
O3 C33 H33B 109.462 no
O3 C33 H33C 109.472 no
H33A C33 H33B 109.466 no
H33A C33 H33C 109.477 no
H33B C33 H33C 109.474 no

loop_
_geom_bond_atom_site_label_1
_geom_bond_atom_site_label_2
_geom_bond_distance
_geom_bond_publ_flag
Cd1 O1 2.481(2) yes
Cd1 N1 2.435(3) yes
Cd1 N2 2.272(3) yes
Cd1 N3 2.276(3) yes
Cd1 N4 2.251(3) yes
Cl1 O4 1.430(3) yes
Cl1 O5 1.441(3) yes
Cl1 O6 1.431(3) yes
Cl1 O7 1.447(2) yes
Cl2 O8 1.422(4) yes
Cl2 O9 1.410(4) yes
Cl2 O10 1.391(4) yes
Cl2 O11 1.427(3) yes
O1 C8 1.386(4) yes
O1 C11 1.445(5) yes
O2 C19 1.371(4) yes
O2 C22 1.441(5) yes
O3 C30 1.377(4) yes
O3 C33 1.442(4) yes
N1 C1 1.481(4) yes
N1 C12 1.477(4) yes
N1 C23 1.471(4) yes
N2 C2 1.318(4) yes
N2 C9 1.363(4) yes
N3 C13 1.324(4) yes
N3 C20 1.364(4) yes
N4 C24 1.320(4) yes
N4 C31 1.368(4) yes
C1 C2 1.523(5) yes
C2 C3 1.415(5) yes
C3 C4 1.352(5) yes
C4 C10 1.423(5) yes
C5 C6 1.366(6) yes
C5 C10 1.418(5) yes
C6 C7 1.412(6) yes
C7 C8 1.364(5) yes
C8 C9 1.423(5) yes
C9 C10 1.406(5) yes
C12 C13 1.518(5) yes
C13 C14 1.415(4) yes
C14 C15 1.371(5) yes
C15 C21 1.407(5) yes
C16 C17 1.357(6) yes
C16 C21 1.421(5) yes
C17 C18 1.405(5) yes
C18 C19 1.378(5) yes
C19 C20 1.427(5) yes
C20 C21 1.423(4) yes
C23 C24 1.505(5) yes
C24 C25 1.421(5) yes
C25 C26 1.348(6) yes
C26 C32 1.409(6) yes
C27 C28 1.364(7) yes
C27 C32 1.411(6) yes
C28 C29 1.416(5) yes
C29 C30 1.383(5) yes
C30 C31 1.407(5) yes
C31 C32 1.428(5) yes
C1 H1A 0.990 no
C1 H1B 0.990 no
C3 H3 0.950 no
C4 H4 0.950 no
C5 H5 0.950 no
C6 H6 0.950 no
C7 H7 0.950 no
C11 H11A 0.980 no
C11 H11B 0.980 no
C11 H11C 0.980 no
C12 H12A 0.990 no
C12 H12B 0.990 no
C14 H14 0.950 no
C15 H15 0.950 no
C16 H16 0.950 no
C17 H17 0.950 no
C18 H18 0.950 no
C22 H22A 0.980 no
C22 H22B 0.980 no
C22 H22C 0.980 no
C23 H23A 0.990 no
C23 H23B 0.990 no
C25 H25 0.950 no
C26 H26 0.950 no
C27 H27 0.950 no
C28 H28 0.950 no
C29 H29 0.950 no
C33 H33A 0.980 no
C33 H33B 0.980 no
C33 H33C 0.980 no

loop_
_geom_contact_atom_site_label_1
_geom_contact_atom_site_label_2
_geom_contact_distance
_geom_contact_publ_flag
_geom_contact_site_symmetry_2
Cd1 O2 2.519(2) no .
Cd1 O3 2.525(2) no .
Cd1 C19 3.344(3) no .
Cd1 C22 3.590(4) no .
Cd1 C30 3.316(3) no .
O1 O2 3.159(3) no .
O1 O3 3.269(3) no .
O1 C22 3.189(4) no .
O2 O3 3.230(3) no .
O2 N3 2.675(4) no .
O2 C33 3.304(5) no .
O3 N4 2.653(3) no .
O3 C11 3.290(5) no .
N2 C4 2.789(4) no .
N2 C23 3.323(4) no .
N3 C1 3.284(4) no .
N3 C15 2.783(4) no .
N4 C12 3.343(5) no .
N4 C26 2.768(5) no .
C1 C13 3.050(4) no .
C2 C8 3.594(5) no .
C2 C10 2.759(5) no .
C2 C23 3.120(5) no .
C3 C9 2.725(5) no .
C5 C8 2.803(5) no .
C6 C9 2.795(5) no .
C7 C10 2.789(6) no .
C7 C11 2.869(6) no .
C11 C30 3.450(5) no .
C12 C24 3.176(5) no .
C13 C21 2.770(4) no .
C14 C20 2.749(5) no .
C16 C19 2.817(5) no .
C17 C20 2.796(5) no .
C18 C21 2.796(5) no .
C18 C22 2.811(6) no .
C24 C32 2.778(5) no .
C25 C31 2.745(5) no .
C27 C30 2.811(5) no .
C28 C31 2.785(5) no .
C29 C32 2.810(6) no .
C29 C33 2.846(5) no .
O1 O6 3.197(3) no .
O3 O9 3.341(4) no .
O4 C3 3.477(4) no 4_554
O4 C4 3.488(5) no 3_566
O4 C26 3.478(5) no 2_555
O5 C1 3.452(5) no 3_556
O5 C3 3.392(4) no 4_554
O5 C23 3.483(5) no 3_556
O6 O1 3.197(3) no .
O6 N2 3.420(4) no .
O6 N4 3.094(4) no .
O6 C3 3.374(4) no 4_554
O6 C8 3.338(4) no .
O6 C9 3.436(4) no .
O6 C11 3.271(5) no .
O6 C23 3.489(5) no .
O6 C24 3.020(4) no .
O6 C25 3.379(5) no .
O6 C31 3.488(4) no .
O7 N2 3.201(3) no .
O7 C2 3.176(4) no .
O7 C3 3.267(4) no .
O7 C4 3.342(4) no .
O7 C5 3.399(5) no 3_566
O7 C9 3.203(4) no .
O7 C10 3.298(4) no .
O7 C23 3.512(4) no .
O7 C23 3.293(4) no 3_556
O8 N3 3.136(6) no .
O8 C13 3.099(6) no .
O8 C14 3.429(6) no .
O8 C17 3.382(6) no 2_646
O8 C20 3.491(6) no .
O8 C33 3.459(6) no 3_656
O9 O3 3.341(4) no .
O9 C15 3.446(5) no 4_544
O9 C18 3.200(6) no 3_656
O9 C22 3.551(6) no 3_656
O9 C30 3.373(5) no .
O9 C33 3.321(6) no .
O10 N4 3.299(5) no .
O10 C6 3.366(6) no 1_545
O10 C7 3.384(6) no 1_545
O10 C31 3.361(6) no .
O11 C16 3.425(5) no 2_646
O11 C17 3.540(5) no 2_646
O11 C22 3.384(5) no 1_545
N2 O6 3.420(4) no .
N2 O7 3.201(3) no .
N3 O8 3.136(6) no .
N4 O6 3.094(4) no .
N4 O10 3.299(5) no .
C1 O5 3.452(5) no 3_556
C2 O7 3.176(4) no .
C3 O4 3.477(4) no 4_555
C3 O5 3.392(4) no 4_555
C3 O6 3.374(4) no 4_555
C3 O7 3.267(4) no .
C4 O4 3.488(5) no 3_566
C4 O7 3.342(4) no .
C5 O7 3.399(5) no 3_566
C6 O10 3.366(6) no 1_565
C7 O10 3.384(6) no 1_565
C8 O6 3.338(4) no .
C9 O6 3.436(4) no .
C9 O7 3.203(4) no .
C10 O7 3.298(4) no .
C11 O6 3.271(5) no .
C11 C21 3.572(6) no 4_554
C13 O8 3.099(6) no .
C14 O8 3.429(6) no .
C15 O9 3.446(5) no 4_545
C16 O11 3.425(5) no 2_656
C17 O8 3.382(6) no 2_656
C17 O11 3.540(5) no 2_656
C17 C29 3.583(6) no 3_656
C18 O9 3.200(6) no 3_656
C20 O8 3.491(6) no .
C21 C11 3.572(6) no 4_555
C22 O9 3.551(6) no 3_656
C22 O11 3.384(5) no 1_565
C23 O5 3.483(5) no 3_556
C23 O6 3.489(5) no .
C23 O7 3.512(4) no .
C23 O7 3.293(4) no 3_556
C24 O6 3.020(4) no .
C25 O6 3.379(5) no .
C26 O4 3.478(5) no 2_545
C29 C17 3.583(6) no 3_656
C30 O9 3.373(5) no .
C31 O6 3.488(4) no .
C31 O10 3.361(6) no .
C33 O8 3.459(6) no 3_656
C33 O9 3.321(6) no .
Cd1 H1A 3.5058 no .
Cd1 H11A 3.4618 no .
Cd1 H12A 3.3422 no .
Cd1 H22A 3.4884 no .
Cd1 H23A 3.4968 no .
Cd1 H33A 3.5598 no .
O1 H7 2.6294 no .
O1 H22A 2.4364 no .
O2 H18 2.6512 no .
O2 H33A 2.6890 no .
O2 H33B 3.5699 no .
O3 H11A 2.5750 no .
O3 H29 2.6662 no .
N2 H1A 2.9255 no .
N2 H1B 3.1837 no .
N2 H3 3.2364 no .
N2 H23A 3.0202 no .
N3 H1A 2.9382 no .
N3 H12A 2.8643 no .
N3 H12B 3.1985 no .
N3 H14 3.2459 no .
N4 H12A 2.9610 no .
N4 H23A 2.9643 no .
N4 H23B 3.1549 no .
N4 H25 3.2328 no .
C1 H3 2.6947 no .
C1 H12A 3.2969 no .
C1 H12B 2.5897 no .
C1 H23A 2.4626 no .
C1 H23B 2.8525 no .
C2 H4 3.2576 no .
C2 H23A 2.7334 no .
C3 H1A 2.9395 no .
C3 H1B 2.6548 no .
C4 H5 2.6993 no .
C5 H4 2.6989 no .
C5 H7 3.2692 no .
C7 H5 3.2785 no .
C7 H11B 2.5501 no .
C7 H11C 3.1361 no .
C7 H22A 3.5421 no .
C8 H6 3.2562 no .
C8 H11A 3.2132 no .
C8 H11B 2.5621 no .
C8 H11C 2.6988 no .
C8 H22A 3.0194 no .
C9 H4 3.2750 no .
C9 H5 3.3061 no .
C9 H7 3.2774 no .
C10 H3 3.2632 no .
C10 H6 3.2626 no .
C11 H7 2.6326 no .
C11 H22A 3.1074 no .
C12 H1A 2.4920 no .
C12 H1B 2.8675 no .
C12 H14 2.7195 no .
C12 H23A 3.2734 no .
C12 H23B 2.5366 no .
C13 H1A 2.6352 no .
C13 H15 3.2612 no .
C14 H1A 3.4209 no .
C14 H12A 3.0054 no .
C14 H12B 2.6355 no .
C15 H16 2.7000 no .
C16 H15 2.6901 no .
C16 H18 3.2561 no .
C18 H16 3.2661 no .
C18 H22B 2.8743 no .
C18 H22C 2.6201 no .
C19 H17 3.2669 no .
C19 H22A 3.2012 no .
C19 H22B 2.6998 no .
C19 H22C 2.5568 no .
C19 H33A 3.1205 no .
C20 H15 3.2763 no .
C20 H16 3.3153 no .
C20 H18 3.2821 no .
C21 H14 3.2754 no .
C21 H17 3.2615 no .
C22 H18 2.5008 no .
C22 H33A 3.0838 no .
C22 H33B 3.4848 no .
C23 H1A 3.2741 no .
C23 H1B 2.5365 no .
C23 H12A 2.5369 no .
C23 H12B 2.8100 no .
C23 H25 2.6940 no .
C24 H12A 2.8178 no .
C24 H26 3.2548 no .
C25 H23A 2.8617 no .
C25 H23B 2.6697 no .
C26 H27 2.7050 no .
C27 H26 2.6976 no .
C27 H29 3.2753 no .
C29 H11A 3.1756 no .
C29 H27 3.2813 no .
C29 H33B 2.9033 no .
C29 H33C 2.6694 no .
C30 H11A 2.7215 no .
C30 H11C 3.5166 no .
C30 H28 3.2704 no .
C30 H33A 3.2064 no .
C30 H33B 2.7486 no .
C30 H33C 2.5451 no .
C31 H11A 3.3532 no .
C31 H11C 3.5331 no .
C31 H26 3.2800 no .
C31 H27 3.3058 no .
C31 H29 3.2759 no .
C32 H25 3.2589 no .
C32 H28 3.2597 no .
C33 H11A 3.1545 no .
C33 H22B 3.2000 no .
C33 H29 2.5567 no .
H1A H3 2.9890 no .
H1A H12A 3.4554 no .
H1A H12B 2.5352 no .
H1A H23A 3.4245 no .
H1A H23B 3.5891 no .
H1B H3 2.5065 no .
H1B H12B 2.6871 no .
H1B H23A 2.4181 no .
H1B H23B 2.6485 no .
H3 H4 2.3059 no .
H4 H5 2.5568 no .
H5 H6 2.3143 no .
H6 H7 2.3527 no .
H7 H11A 3.4797 no .
H7 H11B 2.0170 no .
H7 H11C 2.9873 no .
H7 H22A 3.4836 no .
H11A H22A 3.1256 no .
H11A H29 3.3196 no .
H11A H33B 2.7379 no .
H11B H22A 3.1159 no .
H12A H14 3.1036 no .
H12A H23A 3.4912 no .
H12A H23B 2.5288 no .
H12B H14 2.4817 no .
H12B H23A 3.5461 no .
H12B H23B 2.5689 no .
H14 H15 2.3257 no .
H15 H16 2.5519 no .
H16 H17 2.2979 no .
H17 H18 2.3390 no .
H18 H22A 3.4635 no .
H18 H22B 2.4292 no .
H18 H22C 2.1523 no .
H22A H33A 3.4460 no .
H22A H33B 3.4500 no .
H22B H33A 2.6384 no .
H22B H33B 2.9755 no .
H23A H25 2.9139 no .
H23B H25 2.5342 no .
H25 H26 2.2951 no .
H26 H27 2.5624 no .
H27 H28 2.3022 no .
H28 H29 2.3583 no .
H29 H33A 3.5275 no .
H29 H33B 2.4298 no .
H29 H33C 2.2734 no .
Cl1 H3 2.8420 no 4_554
Cl1 H5 3.1018 no 3_566
Cl1 H23A 3.2170 no .
Cl1 H23B 3.1014 no 3_556
Cl1 H26 3.2574 no 2_555
Cl2 H12A 3.4833 no .
Cl2 H15 2.9975 no 4_544
Cl2 H17 3.2571 no 2_646
Cl2 H22B 3.3042 no 3_656
Cl2 H28 3.3520 no 4_545
O4 H1A 3.5252 no 4_554
O4 H1B 3.2747 no 4_554
O4 H3 2.6178 no 4_554
O4 H4 2.6153 no 3_566
O4 H5 2.7945 no 3_566
O4 H26 2.6692 no 2_555
O5 H1B 2.6530 no 3_556
O5 H3 2.6326 no 4_554
O5 H4 3.2580 no 4_554
O5 H12B 2.8523 no 3_556
O5 H23B 2.7464 no 3_556
O5 H26 2.7641 no 2_555
O6 H3 2.9135 no 4_554
O6 H11C 2.5445 no .
O6 H23A 3.0041 no .
O7 H5 2.4830 no 3_566
O7 H23A 2.5685 no .
O7 H23A 3.4667 no 3_556
O7 H23B 2.3670 no 3_556
O7 H25 3.1644 no 3_556
O8 H12A 3.1894 no .
O8 H17 2.5053 no 2_646
O8 H28 3.4711 no 4_545
O8 H33A 3.2748 no 3_656
O8 H33B 3.1124 no 3_656
O8 H33C 3.4190 no 3_656
O9 H15 2.5618 no 4_544
O9 H18 2.8266 no 3_656
O9 H22B 2.6937 no 3_656
O9 H33A 3.5768 no .
O9 H33A 2.9468 no 3_656
O9 H33C 2.6570 no .
O10 H6 3.0351 no 1_545
O10 H7 3.0754 no 1_545
O10 H12A 2.7453 no .
O10 H14 3.2788 no 4_544
O10 H15 3.0953 no 4_544
O10 H28 3.5478 no 4_545
O11 H15 2.8395 no 4_544
O11 H16 2.7273 no 2_646
O11 H17 2.9575 no 2_646
O11 H22A 3.0342 no 1_545
O11 H22B 2.9002 no 3_656
O11 H22C 2.9718 no 1_545
O11 H28 2.7158 no 4_545
N3 H11B 3.2391 no 4_555
C1 H11C 3.3514 no 4_555
C2 H11C 3.4653 no 4_555
C2 H25 3.4623 no 3_556
C3 H25 2.8897 no 3_556
C4 H5 3.4423 no 3_566
C5 H4 3.4990 no 3_566
C5 H27 2.9346 no 4_555
C6 H27 3.2977 no 4_555
C10 H5 3.5663 no 3_566
C10 H27 3.1877 no 4_555
C11 H1A 3.1101 no 4_554
C12 H27 3.2091 no 4_545
C13 H11B 3.1718 no 4_555
C14 H7 2.9198 no 4_555
C14 H11B 2.9894 no 4_555
C14 H17 3.5931 no 2_646
C15 H7 3.1452 no 4_555
C15 H11B 2.8294 no 4_555
C15 H17 3.4172 no 2_646
C15 H18 2.9065 no 2_646
C16 H11B 3.5757 no 4_555
C16 H18 3.2830 no 2_646
C16 H22C 3.2673 no 2_646
C16 H29 3.0808 no 3_656
C16 H33B 3.4058 no 4_555
C17 H28 3.4786 no 3_656
C17 H29 3.1128 no 3_656
C17 H33B 2.9452 no 4_555
C18 H15 3.2625 no 2_656
C18 H29 3.2991 no 4_555
C18 H33B 3.3790 no 4_555
C18 H33C 3.5795 no 3_656
C19 H33C 3.5925 no 3_656
C20 H11A 3.4178 no 4_555
C20 H11B 3.0722 no 4_555
C21 H11A 3.3972 no 4_555
C21 H11B 2.8588 no 4_555
C21 H18 3.2748 no 2_646
C22 H16 3.2785 no 2_656
C22 H28 3.3355 no 4_555
C23 H23A 3.4302 no 3_556
C24 H6 3.3151 no 1_545
C25 H1B 3.5523 no 3_556
C25 H3 3.2519 no 3_556
C25 H6 2.8986 no 1_545
C26 H3 3.5654 no 3_556
C26 H4 3.5433 no 4_554
C26 H6 3.3765 no 1_545
C26 H12B 3.5618 no 4_544
C26 H14 3.5765 no 4_544
C27 H12A 3.5192 no 4_544
C27 H12B 3.3484 no 4_544
C27 H14 2.8747 no 4_544
C28 H14 3.2734 no 4_544
C28 H17 3.2998 no 3_656
C28 H22C 3.1875 no 4_554
C29 H17 3.4464 no 3_656
C29 H22C 3.3222 no 4_554
C32 H14 3.0939 no 4_544
C33 H33A 3.2831 no 3_656
C33 H33C 3.5116 no 3_656
H1A O4 3.5252 no 4_555
H1A C11 3.1101 no 4_555
H1A H7 3.3113 no 4_555
H1A H11B 2.8129 no 4_555
H1A H11C 2.5305 no 4_555
H1B O4 3.2747 no 4_555
H1B O5 2.6530 no 3_556
H1B C25 3.5523 no 3_556
H1B H25 2.8894 no 3_556
H3 Cl1 2.8420 no 4_555
H3 O4 2.6178 no 4_555
H3 O5 2.6326 no 4_555
H3 O6 2.9135 no 4_555
H3 C25 3.2519 no 3_556
H3 C26 3.5654 no 3_556
H3 H25 2.4550 no 3_556
H3 H26 3.1023 no 3_556
H4 O4 2.6153 no 3_566
H4 O5 3.2580 no 4_555
H4 C5 3.4990 no 3_566
H4 C26 3.5433 no 4_555
H4 H5 3.3986 no 3_566
H4 H26 3.1809 no 4_555
H5 Cl1 3.1018 no 3_566
H5 O4 2.7945 no 3_566
H5 O7 2.4830 no 3_566
H5 C4 3.4423 no 3_566
H5 C10 3.5663 no 3_566
H5 H4 3.3986 no 3_566
H5 H23B 3.3886 no 1_565
H5 H26 3.4283 no 4_555
H5 H27 3.0899 no 4_555
H6 O10 3.0351 no 1_565
H6 C24 3.3151 no 1_565
H6 C25 2.8986 no 1_565
H6 C26 3.3765 no 1_565
H6 H12A 3.3617 no 1_565
H6 H23B 3.3878 no 1_565
H6 H25 2.8457 no 1_565
H7 O10 3.0754 no 1_565
H7 C14 2.9198 no 4_554
H7 C15 3.1452 no 4_554
H7 H1A 3.3113 no 4_554
H7 H14 2.8488 no 4_554
H7 H15 3.2344 no 4_554
H11A C20 3.4178 no 4_554
H11A C21 3.3972 no 4_554
H11B N3 3.2391 no 4_554
H11B C13 3.1718 no 4_554
H11B C14 2.9894 no 4_554
H11B C15 2.8294 no 4_554
H11B C16 3.5757 no 4_554
H11B C20 3.0722 no 4_554
H11B C21 2.8588 no 4_554
H11B H1A 2.8129 no 4_554
H11B H14 3.5117 no 4_554
H11B H15 3.2873 no 4_554
H11C O6 2.5445 no .
H11C C1 3.3514 no 4_554
H11C C2 3.4653 no 4_554
H11C H1A 2.5305 no 4_554
H12A Cl2 3.4833 no .
H12A O8 3.1894 no .
H12A O10 2.7453 no .
H12A C27 3.5192 no 4_545
H12A H6 3.3617 no 1_545
H12A H27 2.8027 no 4_545
H12B O5 2.8523 no 3_556
H12B C26 3.5618 no 4_545
H12B C27 3.3484 no 4_545
H12B H26 3.0430 no 4_545
H12B H27 2.7924 no 4_545
H14 O10 3.2788 no 4_545
H14 C26 3.5765 no 4_545
H14 C27 2.8747 no 4_545
H14 C28 3.2734 no 4_545
H14 C32 3.0939 no 4_545
H14 H7 2.8488 no 4_555
H14 H11B 3.5117 no 4_555
H14 H27 3.0353 no 4_545
H15 Cl2 2.9975 no 4_545
H15 O9 2.5618 no 4_545
H15 O10 3.0953 no 4_545
H15 O11 2.8395 no 4_545
H15 C18 3.2625 no 2_646
H15 H7 3.2344 no 4_555
H15 H11B 3.2873 no 4_555
H15 H17 3.4436 no 2_646
H15 H18 2.4402 no 2_646
H15 H22B 3.4363 no 2_646
H16 O11 2.7273 no 2_656
H16 C22 3.2785 no 2_646
H16 H18 2.9260 no 2_646
H16 H22A 3.5182 no 4_555
H16 H22B 3.2256 no 2_646
H16 H22B 3.2929 no 4_555
H16 H22C 2.5253 no 2_646
H16 H28 3.3125 no 3_656
H16 H29 3.1532 no 3_656
H17 Cl2 3.2571 no 2_656
H17 O8 2.5053 no 2_656
H17 O11 2.9575 no 2_656
H17 C14 3.5931 no 2_656
H17 C15 3.4172 no 2_656
H17 C28 3.2998 no 3_656
H17 C29 3.4464 no 3_656
H17 H15 3.4436 no 2_656
H17 H28 2.9276 no 3_656
H17 H29 3.1953 no 3_656
H17 H33B 2.8755 no 4_555
H18 O9 2.8266 no 3_656
H18 C15 2.9065 no 2_656
H18 C16 3.2830 no 2_656
H18 C21 3.2748 no 2_656
H18 H15 2.4402 no 2_656
H18 H16 2.9260 no 2_656
H18 H29 3.0761 no 4_555
H18 H33B 3.5913 no 4_555
H22A O11 3.0342 no 1_565
H22A H16 3.5182 no 4_554
H22A H28 3.2746 no 4_555
H22B Cl2 3.3042 no 3_656
H22B O9 2.6937 no 3_656
H22B O11 2.9002 no 3_656
H22B H15 3.4363 no 2_656
H22B H16 3.2256 no 2_656
H22B H16 3.2929 no 4_554
H22C O11 2.9718 no 1_565
H22C C16 3.2673 no 2_656
H22C C28 3.1875 no 4_555
H22C C29 3.3222 no 4_555
H22C H16 2.5253 no 2_656
H22C H28 2.5977 no 4_555
H22C H29 2.8823 no 4_555
H23A Cl1 3.2170 no .
H23A O6 3.0041 no .
H23A O7 2.5685 no .
H23A O7 3.4667 no 3_556
H23A C23 3.4302 no 3_556
H23A H23A 2.8605 no 3_556
H23A H23B 3.0917 no 3_556
H23A H25 3.3725 no 3_556
H23B Cl1 3.1014 no 3_556
H23B O5 2.7464 no 3_556
H23B O7 2.3670 no 3_556
H23B H5 3.3886 no 1_545
H23B H6 3.3878 no 1_545
H23B H23A 3.0917 no 3_556
H25 O7 3.1644 no 3_556
H25 C2 3.4623 no 3_556
H25 C3 2.8897 no 3_556
H25 H1B 2.8894 no 3_556
H25 H3 2.4550 no 3_556
H25 H6 2.8457 no 1_545
H25 H23A 3.3725 no 3_556
H26 Cl1 3.2574 no 2_545
H26 O4 2.6692 no 2_545
H26 O5 2.7641 no 2_545
H26 H3 3.1023 no 3_556
H26 H4 3.1809 no 4_554
H26 H5 3.4283 no 4_554
H26 H12B 3.0430 no 4_544
H27 C5 2.9346 no 4_554
H27 C6 3.2977 no 4_554
H27 C10 3.1877 no 4_554
H27 C12 3.2091 no 4_544
H27 H5 3.0899 no 4_554
H27 H12A 2.8027 no 4_544
H27 H12B 2.7924 no 4_544
H27 H14 3.0353 no 4_544
H28 Cl2 3.3520 no 4_544
H28 O8 3.4711 no 4_544
H28 O10 3.5478 no 4_544
H28 O11 2.7158 no 4_544
H28 C17 3.4786 no 3_656
H28 C22 3.3355 no 4_554
H28 H16 3.3125 no 3_656
H28 H17 2.9276 no 3_656
H28 H22A 3.2746 no 4_554
H28 H22C 2.5977 no 4_554
H29 C16 3.0808 no 3_656
H29 C17 3.1128 no 3_656
H29 C18 3.2991 no 4_554
H29 H16 3.1532 no 3_656
H29 H17 3.1953 no 3_656
H29 H18 3.0761 no 4_554
H29 H22C 2.8823 no 4_554
H33A O8 3.2748 no 3_656
H33A O9 3.5768 no .
H33A O9 2.9468 no 3_656
H33A C33 3.2831 no 3_656
H33A H33A 2.9233 no 3_656
H33A H33C 2.7455 no 3_656
H33B O8 3.1124 no 3_656
H33B C16 3.4058 no 4_554
H33B C17 2.9452 no 4_554
H33B C18 3.3790 no 4_554
H33B H17 2.8755 no 4_554
H33B H18 3.5913 no 4_554
H33C O8 3.4190 no 3_656
H33C O9 2.6570 no .
H33C C18 3.5795 no 3_656
H33C C19 3.5925 no 3_656
H33C C33 3.5116 no 3_656
H33C H33A 2.7455 no 3_656
H33C H33C 3.4134 no 3_656

loop_
_geom_torsion_atom_site_label_1
_geom_torsion_atom_site_label_2
_geom_torsion_atom_site_label_3
_geom_torsion_atom_site_label_4
_geom_torsion
_geom_torsion_publ_flag
O1 Cd1 N1 C1 -62.18(17) no
O1 Cd1 N1 C12 177.91(10) no
O1 Cd1 N1 C23 58.21(18) no
N1 Cd1 O1 C8 40.49(18) no
N1 Cd1 O1 C11 -111.15(15) no
O1 Cd1 N2 C2 173.50(19) no
O1 Cd1 N2 C9 -7.60(14) no
N2 Cd1 O1 C8 7.55(12) no
N2 Cd1 O1 C11 -144.09(16) no
O1 Cd1 N3 C13 157.92(13) no
O1 Cd1 N3 C20 -22.2(3) no
N3 Cd1 O1 C8 -79.79(19) no
N3 Cd1 O1 C11 128.58(16) no
O1 Cd1 N4 C24 -108.84(17) no
O1 Cd1 N4 C31 57.27(18) no
N4 Cd1 O1 C8 115.46(14) no
N4 Cd1 O1 C11 -36.17(16) no
N1 Cd1 N2 C2 18.78(15) no
N1 Cd1 N2 C9 -162.31(19) no
N2 Cd1 N1 C1 -29.83(12) no
N2 Cd1 N1 C12 -149.74(16) no
N2 Cd1 N1 C23 90.56(14) no
N1 Cd1 N3 C13 20.52(16) no
N1 Cd1 N3 C20 -159.6(2) no
N3 Cd1 N1 C1 85.44(14) no
N3 Cd1 N1 C12 -34.47(13) no
N3 Cd1 N1 C23 -154.17(16) no
N1 Cd1 N4 C24 22.38(15) no
N1 Cd1 N4 C31 -171.51(19) no
N4 Cd1 N1 C1 -149.61(15) no
N4 Cd1 N1 C12 90.47(14) no
N4 Cd1 N1 C23 -29.22(13) no
N2 Cd1 N3 C13 83.12(18) no
N2 Cd1 N3 C20 -96.96(19) no
N3 Cd1 N2 C2 -44.05(18) no
N3 Cd1 N2 C9 134.85(16) no
N2 Cd1 N4 C24 -38.44(19) no
N2 Cd1 N4 C31 127.67(17) no
N4 Cd1 N2 C2 80.50(18) no
N4 Cd1 N2 C9 -100.60(17) no
N3 Cd1 N4 C24 80.94(18) no
N3 Cd1 N4 C31 -112.95(17) no
N4 Cd1 N3 C13 -38.6(2) no
N4 Cd1 N3 C20 141.28(17) no
Cd1 O1 C8 C7 172.4(2) no
Cd1 O1 C8 C9 -7.1(3) no
C11 O1 C8 C7 -33.8(4) no
C11 O1 C8 C9 146.7(3) no
C22 O2 C19 C18 -1.6(4) no
C22 O2 C19 C20 178.1(3) no
C33 O3 C30 C29 -13.9(4) no
C33 O3 C30 C31 167.6(3) no
Cd1 N1 C1 C2 37.8(2) no
Cd1 N1 C12 C13 45.4(3) no
Cd1 N1 C23 C24 34.1(3) no
C1 N1 C12 C13 -71.5(3) no
C12 N1 C1 C2 152.6(2) no
C1 N1 C23 C24 151.8(2) no
C23 N1 C1 C2 -78.8(3) no
C12 N1 C23 C24 -79.9(3) no
C23 N1 C12 C13 160.3(2) no
Cd1 N2 C2 C1 -3.7(3) no
Cd1 N2 C2 C3 175.09(16) no
Cd1 N2 C9 C8 7.0(3) no
Cd1 N2 C9 C10 -175.59(16) no
C2 N2 C9 C8 -174.1(2) no
C2 N2 C9 C10 3.3(4) no
C9 N2 C2 C1 177.4(2) no
C9 N2 C2 C3 -3.8(4) no
Cd1 N3 C13 C12 -1.6(3) no
Cd1 N3 C13 C14 178.36(18) no
Cd1 N3 C20 C19 3.4(4) no
Cd1 N3 C20 C21 -179.89(17) no
C13 N3 C20 C19 -176.7(3) no
C13 N3 C20 C21 0.0(4) no
C20 N3 C13 C12 178.4(2) no
C20 N3 C13 C14 -1.6(4) no
Cd1 N4 C24 C23 -10.9(3) no
Cd1 N4 C24 C25 166.26(18) no
Cd1 N4 C31 C30 19.2(3) no
Cd1 N4 C31 C32 -162.36(17) no
C24 N4 C31 C30 -175.1(3) no
C24 N4 C31 C32 3.3(4) no
C31 N4 C24 C23 -177.1(2) no
C31 N4 C24 C25 0.1(4) no
N1 C1 C2 N2 -25.0(3) no
N1 C1 C2 C3 156.1(2) no
N2 C2 C3 C4 1.4(4) no
C1 C2 C3 C4 -179.9(2) no
C2 C3 C4 C10 1.7(5) no
C3 C4 C10 C5 176.8(3) no
C3 C4 C10 C9 -2.2(4) no
C6 C5 C10 C4 -179.9(3) no
C6 C5 C10 C9 -0.9(5) no
C10 C5 C6 C7 2.0(6) no
C5 C6 C7 C8 -0.3(6) no
C6 C7 C8 O1 177.9(3) no
C6 C7 C8 C9 -2.6(5) no
O1 C8 C9 N2 0.8(4) no
O1 C8 C9 C10 -176.8(2) no
C7 C8 C9 N2 -178.8(3) no
C7 C8 C9 C10 3.7(4) no
N2 C9 C10 C4 -0.3(4) no
N2 C9 C10 C5 -179.4(2) no
C8 C9 C10 C4 177.1(2) no
C8 C9 C10 C5 -2.0(4) no
N1 C12 C13 N3 -32.4(4) no
N1 C12 C13 C14 147.6(3) no
N3 C13 C14 C15 1.2(5) no
C12 C13 C14 C15 -178.8(3) no
C13 C14 C15 C21 0.8(5) no
C14 C15 C21 C16 175.8(3) no
C14 C15 C21 C20 -2.1(5) no
C17 C16 C21 C15 -178.9(3) no
C17 C16 C21 C20 -1.0(5) no
C21 C16 C17 C18 0.5(6) no
C16 C17 C18 C19 0.6(6) no
C17 C18 C19 O2 178.5(3) no
C17 C18 C19 C20 -1.2(5) no
O2 C19 C20 N3 -2.3(4) no
O2 C19 C20 C21 -179.1(2) no
C18 C19 C20 N3 177.4(3) no
C18 C19 C20 C21 0.6(5) no
N3 C20 C21 C15 1.8(5) no
N3 C20 C21 C16 -176.3(3) no
C19 C20 C21 C15 178.5(3) no
C19 C20 C21 C16 0.4(4) no
N1 C23 C24 N4 -18.4(4) no
N1 C23 C24 C25 164.4(2) no
N4 C24 C25 C26 -4.0(5) no
C23 C24 C25 C26 173.2(3) no
C24 C25 C26 C32 4.3(5) no
C25 C26 C32 C27 177.3(3) no
C25 C26 C32 C31 -1.0(5) no
C28 C27 C32 C26 -176.8(3) no
C28 C27 C32 C31 1.5(5) no
C32 C27 C28 C29 0.3(6) no
C27 C28 C29 C30 -0.8(6) no
C28 C29 C30 O3 -179.0(3) no
C28 C29 C30 C31 -0.5(5) no
O3 C30 C31 N4 -0.6(4) no
O3 C30 C31 C32 -179.0(2) no
C29 C30 C31 N4 -179.2(3) no
C29 C30 C31 C32 2.4(5) no
N4 C31 C32 C26 -2.8(5) no
N4 C31 C32 C27 178.8(3) no
C30 C31 C32 C26 175.6(3) no
C30 C31 C32 C27 -2.8(5) no
